data_4077918
loop_
_publ_author_name
'Perez-Gavilan, Ariane'
'Carroll, Patrick J.'
'Sneddon, Larry G.'

_publ_section_title
;
 Efficient and Systematic Click-Based Synthetic Routes to Amino Acid
 Functionalized Metallatricarbadecaboranes
;
_journal_issue 7
_journal_name_full Organometallics
_journal_page_first 2741
_journal_paper_doi 10.1021/om201044r
_journal_volume 31
_journal_year 2012
_chemical_formula_sum 'C23 H26 B7 N3 Ru'
_chemical_formula_weight 521.21
_space_group_IT_number 15
_symmetry_cell_setting monoclinic
_symmetry_Int_Tables_number 15
_symmetry_space_group_name_Hall '-C 2yc'
_symmetry_space_group_name_H-M 'C 1 2/c 1'
_atom_sites_solution_hydrogens geom
_atom_sites_solution_primary direct
_audit_creation_method SHELXL-97
_cell_angle_alpha 90.00
_cell_angle_beta 91.289(3)
_cell_angle_gamma 90.00
_cell_formula_units_Z 8
_cell_length_a 16.615(4)
_cell_length_b 9.876(2)
_cell_length_c 31.354(8)
_cell_measurement_temperature 140(1)
_cell_volume 5144(2)
_computing_data_collection 'CrystalClear (Rigaku, 1999)'
_computing_data_reduction 'CrystalClear (Rigaku, 1999)'
_computing_structure_refinement 'SHELXL-97 (Sheldrick, 1997)'
_computing_structure_solution 'SIR97 (Altomare, 1999)'
_diffrn_ambient_temperature 140(1)
_diffrn_measured_fraction_theta_full 0.993
_diffrn_measured_fraction_theta_max 0.993
_diffrn_measurement_device 'CCD Area Detector'
_diffrn_measurement_device_type 'Rigaku Mercury'
_diffrn_measurement_method 'phi and omega rotations'
_diffrn_radiation_monochromator graphite
_diffrn_radiation_source 'rotating anode'
_diffrn_radiation_type MoK\a
_diffrn_radiation_wavelength 0.71073
_diffrn_reflns_av_R_equivalents 0.0556
_diffrn_reflns_av_sigmaI/netI 0.0361
_diffrn_reflns_limit_h_max 21
_diffrn_reflns_limit_h_min -21
_diffrn_reflns_limit_k_max 12
_diffrn_reflns_limit_k_min 0
_diffrn_reflns_limit_l_max 40
_diffrn_reflns_limit_l_min 0
_diffrn_reflns_number 21114
_diffrn_reflns_theta_full 27.52
_diffrn_reflns_theta_max 27.52
_diffrn_reflns_theta_min 2.72
_exptl_absorpt_coefficient_mu 0.626
_exptl_absorpt_correction_T_max 1.0000
_exptl_absorpt_correction_T_min 0.5390
_exptl_absorpt_correction_type multi-scan
_exptl_absorpt_process_details
;  Shape and scale corrections using equivalent reflections.
   Shape function based on spherical harmonics.
   Highest even and odd order for spherical harmonics:  4  and  3
   Laue group:  2/m
   Friedel opposites are equivalent.
;
_exptl_crystal_density_diffrn 1.346
_exptl_crystal_density_method 'not measured'
_exptl_crystal_F_000 2112
_exptl_crystal_size_max 0.25
_exptl_crystal_size_mid 0.18
_exptl_crystal_size_min 0.10
_refine_diff_density_max 0.986
_refine_diff_density_min -0.915
_refine_diff_density_rms 0.092
_refine_ls_extinction_method none
_refine_ls_goodness_of_fit_ref 1.081
_refine_ls_hydrogen_treatment constr
_refine_ls_matrix_type full
_refine_ls_number_parameters 308
_refine_ls_number_reflns 5884
_refine_ls_number_restraints 0
_refine_ls_restrained_S_all 1.081
_refine_ls_R_factor_all 0.0577
_refine_ls_R_factor_gt 0.0504
_refine_ls_shift/su_max 0.002
_refine_ls_shift/su_mean 0.000
_refine_ls_structure_factor_coef Fsqd
_refine_ls_weighting_details 'calc w=1/[\s^2^(Fo^2^)+(0.0872P)^2^+3.0684P] where P=(Fo^2^+2Fc^2^)/3'
_refine_ls_weighting_scheme calc
_refine_ls_wR_factor_gt 0.1453
_refine_ls_wR_factor_ref 0.1525
_reflns_number_gt 4961
_reflns_number_total 5884
_reflns_threshold_expression >2sigma(I)
_cod_data_source_file om201044r_si_002.cif
_cod_data_source_block UP3344-CMPD7
_cod_depositor_comments
;
The following automatic conversions were performed:
'_atom_site_symetry_multiplicity' tag replaced with
'_atom_site_symmetry_multiplicity'.

Automatic conversion script
Id: cif_correct_tags 1440 2010-10-19 06:21:57Z saulius 
;
_cod_original_sg_symbol_H-M 'C 2/c      '
_cod_database_code 4077918

loop_
_symmetry_equiv_pos_as_xyz
'x, y, z'
'-x, y, -z+1/2'
'x+1/2, y+1/2, z'
'-x+1/2, y+1/2, -z+1/2'
'-x, -y, -z'
'x, -y, z-1/2'
'-x+1/2, -y+1/2, -z'
'x+1/2, -y+1/2, z-1/2'

loop_
_atom_site_label
_atom_site_type_symbol
_atom_site_fract_x
_atom_site_fract_y
_atom_site_fract_z
_atom_site_U_iso_or_equiv
_atom_site_adp_type
_atom_site_occupancy
_atom_site_symmetry_multiplicity
_atom_site_calc_flag
_atom_site_refinement_flags
Ru1 Ru 0.913939(15) -0.05086(2) 0.156002(8) 0.04708(13) Uani 1 1 d .
C2 C 0.79690(19) 0.0257(3) 0.15603(10) 0.0426(6) Uani 1 1 d .
C3 C 0.9179(2) -0.2000(4) 0.20263(12) 0.0633(9) Uani 1 1 d .
H3 H 0.9778 -0.2447 0.2082 0.079 Uiso 1 1 calc R
C4 C 0.8148(2) 0.0314(3) 0.20331(11) 0.0520(7) Uani 1 1 d .
H4 H 0.8160 0.1343 0.2168 0.065 Uiso 1 1 calc R
B5 B 0.7850(2) -0.1315(4) 0.14343(13) 0.0522(8) Uani 1 1 d .
H5 H 0.7638 -0.1556 0.1108 0.065 Uiso 1 1 calc R
B6 B 0.8525(3) -0.2586(4) 0.17064(15) 0.0638(10) Uani 1 1 d .
H6 H 0.8658 -0.3519 0.1530 0.080 Uiso 1 1 calc R
B7 B 0.8845(3) -0.0770(5) 0.23012(14) 0.0613(10) Uani 1 1 d .
H7 H 0.9220 -0.0331 0.2560 0.077 Uiso 1 1 calc R
B8 B 0.7265(3) -0.0545(4) 0.18503(15) 0.0559(9) Uani 1 1 d .
H8 H 0.6621 -0.0284 0.1848 0.070 Uiso 1 1 calc R
B9 B 0.8365(3) -0.2434(4) 0.22711(16) 0.0676(11) Uani 1 1 d .
H9 H 0.8346 -0.3232 0.2515 0.085 Uiso 1 1 calc R
B10 B 0.7773(3) -0.0979(5) 0.23232(14) 0.0634(10) Uani 1 1 d .
H10 H 0.7460 -0.0817 0.2624 0.079 Uiso 1 1 calc R
B11 B 0.7545(3) -0.2227(4) 0.19058(15) 0.0635(10) Uani 1 1 d .
H11 H 0.7067 -0.2998 0.1893 0.079 Uiso 1 1 calc R
C12 C 0.77073(17) 0.1439(3) 0.13085(9) 0.0419(6) Uani 1 1 d .
C13 C 0.75946(18) 0.2710(3) 0.14911(9) 0.0458(6) Uani 1 1 d .
H13 H 0.7697 0.2828 0.1782 0.061 Uiso 1 1 calc R
C14 C 0.73323(18) 0.3802(3) 0.12472(9) 0.0467(6) Uani 1 1 d .
H14 H 0.7274 0.4646 0.1374 0.062 Uiso 1 1 calc R
C15 C 0.71543(17) 0.3649(3) 0.08133(9) 0.0439(6) Uani 1 1 d .
C16 C 0.7274(2) 0.2389(3) 0.06292(10) 0.0504(7) Uani 1 1 d .
H16 H 0.7168 0.2269 0.0339 0.067 Uiso 1 1 calc R
C17 C 0.7552(2) 0.1309(3) 0.08734(10) 0.0500(7) Uani 1 1 d .
H17 H 0.7636 0.0477 0.0743 0.066 Uiso 1 1 calc R
C18 C 0.69003(19) 0.4806(3) 0.05493(10) 0.0465(6) Uani 1 1 d .
C19 C 0.6749(2) 0.6129(3) 0.06549(11) 0.0515(7) Uani 1 1 d .
H19 H 0.6767 0.6512 0.0926 0.069 Uiso 1 1 calc R
C23 C 0.6389(2) 0.8183(4) 0.02016(12) 0.0606(8) Uani 1 1 d .
H23A H 0.6349 0.8329 -0.0104 0.081 Uiso 1 1 calc R
H23B H 0.6831 0.8731 0.0313 0.081 Uiso 1 1 calc R
C24 C 0.56164(19) 0.8643(3) 0.04017(10) 0.0500(7) Uani 1 1 d .
C25 C 0.5650(2) 0.9441(3) 0.07646(14) 0.0606(9) Uani 1 1 d .
H25 H 0.6146 0.9654 0.0890 0.081 Uiso 1 1 calc R
C26 C 0.4955(2) 0.9923(4) 0.09427(13) 0.0635(9) Uani 1 1 d .
H26 H 0.4982 1.0459 0.1187 0.084 Uiso 1 1 calc R
C27 C 0.4220(2) 0.9603(4) 0.07555(14) 0.0625(9) Uani 1 1 d .
H27 H 0.3750 0.9942 0.0870 0.083 Uiso 1 1 calc R
C28 C 0.4178(2) 0.8790(4) 0.04025(13) 0.0661(10) Uani 1 1 d .
H28 H 0.3680 0.8561 0.0282 0.088 Uiso 1 1 calc R
C29 C 0.4878(2) 0.8308(4) 0.02240(12) 0.0630(9) Uani 1 1 d .
H29 H 0.4849 0.7757 -0.0016 0.084 Uiso 1 1 calc R
C30 C 0.9709(2) 0.1149(4) 0.12125(14) 0.0653(10) Uani 1 1 d .
H30 H 0.9498 0.2020 0.1197 0.087 Uiso 1 1 calc R
C31 C 1.0266(3) 0.0679(5) 0.15177(16) 0.0785(13) Uani 1 1 d .
H31 H 1.0488 0.1194 0.1739 0.104 Uiso 1 1 calc R
C32 C 1.0432(3) -0.0633(6) 0.1443(2) 0.0866(16) Uani 1 1 d .
H32 H 1.0787 -0.1167 0.1603 0.115 Uiso 1 1 calc R
C33 C 0.9986(3) -0.1058(5) 0.1087(2) 0.0933(19) Uani 1 1 d .
H33 H 0.9985 -0.1922 0.0968 0.124 Uiso 1 1 calc R
C34 C 0.9525(3) 0.0088(6) 0.09345(13) 0.0736(11) Uani 1 1 d .
H34 H 0.9176 0.0113 0.0699 0.098 Uiso 1 1 calc R
N20 N 0.65683(17) 0.6753(3) 0.02835(9) 0.0543(6) Uani 1 1 d .
N21 N 0.6607(2) 0.5876(4) -0.00432(10) 0.0705(9) Uani 1 1 d .
N22 N 0.6813(2) 0.4697(3) 0.01183(10) 0.0684(9) Uani 1 1 d .

loop_
_atom_site_aniso_label
_atom_site_aniso_U_11
_atom_site_aniso_U_22
_atom_site_aniso_U_33
_atom_site_aniso_U_23
_atom_site_aniso_U_13
_atom_site_aniso_U_12
Ru1 0.04264(19) 0.05045(19) 0.04835(19) 0.00364(9) 0.00543(12) 0.00151(9)
C2 0.0396(15) 0.0497(15) 0.0386(14) -0.0028(11) 0.0057(12) -0.0024(11)
C3 0.059(2) 0.065(2) 0.066(2) 0.0203(16) 0.0064(17) 0.0069(16)
C4 0.060(2) 0.0539(16) 0.0425(16) 0.0013(12) 0.0073(15) 0.0014(14)
B5 0.0472(19) 0.0537(19) 0.056(2) -0.0023(15) 0.0034(16) -0.0059(15)
B6 0.065(3) 0.050(2) 0.077(3) -0.0002(18) 0.020(2) -0.0010(17)
B7 0.066(3) 0.068(2) 0.050(2) 0.0120(17) -0.0025(19) 0.0014(19)
B8 0.046(2) 0.059(2) 0.063(2) 0.0051(15) 0.0118(18) -0.0018(14)
B9 0.072(3) 0.054(2) 0.078(3) 0.0174(19) 0.018(2) 0.0043(19)
B10 0.067(3) 0.067(2) 0.057(2) 0.0139(19) 0.019(2) 0.007(2)
B11 0.058(2) 0.055(2) 0.078(3) 0.0051(19) 0.014(2) -0.0052(17)
C12 0.0373(14) 0.0487(14) 0.0398(14) -0.0014(11) 0.0028(11) 0.0007(11)
C13 0.0434(15) 0.0551(16) 0.0387(14) -0.0069(12) -0.0006(12) 0.0038(12)
C14 0.0432(16) 0.0548(16) 0.0420(15) -0.0079(12) 0.0027(12) 0.0066(12)
C15 0.0344(14) 0.0553(16) 0.0421(14) -0.0032(12) 0.0029(11) 0.0017(11)
C16 0.0531(18) 0.0572(17) 0.0408(15) -0.0077(12) -0.0017(13) -0.0001(13)
C17 0.0569(18) 0.0502(16) 0.0430(15) -0.0083(12) 0.0029(13) -0.0028(13)
C18 0.0414(16) 0.0583(16) 0.0398(15) -0.0025(12) -0.0005(12) 0.0090(13)
C19 0.0536(19) 0.0553(17) 0.0459(16) -0.0013(13) 0.0026(14) 0.0045(14)
C23 0.057(2) 0.0633(19) 0.062(2) 0.0091(15) 0.0148(16) 0.0090(15)
C24 0.0441(16) 0.0543(16) 0.0520(17) 0.0139(13) 0.0074(13) 0.0082(13)
C25 0.048(2) 0.066(2) 0.068(2) -0.0004(15) 0.0015(17) -0.0022(14)
C26 0.059(2) 0.0581(19) 0.074(2) -0.0035(17) 0.0088(18) 0.0023(16)
C27 0.049(2) 0.068(2) 0.072(2) 0.0113(17) 0.0108(17) 0.0086(15)
C28 0.0429(18) 0.089(3) 0.066(2) 0.0134(19) -0.0018(16) -0.0028(17)
C29 0.061(2) 0.073(2) 0.0547(19) 0.0048(16) -0.0006(16) 0.0001(17)
C30 0.051(2) 0.058(2) 0.088(3) 0.0198(18) 0.0159(19) -0.0042(15)
C31 0.048(2) 0.117(4) 0.071(3) 0.011(2) 0.002(2) -0.025(2)
C32 0.047(2) 0.114(4) 0.099(4) 0.036(3) 0.020(2) 0.020(2)
C33 0.097(4) 0.062(2) 0.125(4) -0.006(2) 0.079(4) -0.001(2)
C34 0.059(2) 0.110(3) 0.052(2) 0.009(2) 0.0158(17) -0.014(2)
N20 0.0512(16) 0.0654(16) 0.0464(14) 0.0061(12) 0.0040(12) 0.0127(12)
N21 0.085(2) 0.0784(19) 0.0480(16) -0.0023(15) -0.0040(16) 0.0284(18)
N22 0.092(3) 0.0710(19) 0.0419(15) -0.0033(13) -0.0036(16) 0.0281(17)

loop_
_atom_type_symbol
_atom_type_description
_atom_type_scat_dispersion_real
_atom_type_scat_dispersion_imag
_atom_type_scat_source
C C 0.0033 0.0016 'International Tables Vol C Tables 4.2.6.8 and 6.1.1.4'
H H 0.0000 0.0000 'International Tables Vol C Tables 4.2.6.8 and 6.1.1.4'
N N 0.0061 0.0033 'International Tables Vol C Tables 4.2.6.8 and 6.1.1.4'
B B 0.0013 0.0007 'International Tables Vol C Tables 4.2.6.8 and 6.1.1.4'
Ru Ru -1.2594 0.8363 'International Tables Vol C Tables 4.2.6.8 and 6.1.1.4'

loop_
_geom_angle_atom_site_label_1
_geom_angle_atom_site_label_2
_geom_angle_atom_site_label_3
_geom_angle
C3 Ru1 C2 105.74(14)
C3 Ru1 C33 107.36(19)
C2 Ru1 C33 136.0(2)
C3 Ru1 C34 145.92(18)
C2 Ru1 C34 101.39(16)
C33 Ru1 C34 39.2(2)
C3 Ru1 C32 93.61(17)
C2 Ru1 C32 159.68(16)
C33 Ru1 C32 37.5(2)
C34 Ru1 C32 63.30(19)
C3 Ru1 C30 150.79(16)
C2 Ru1 C30 98.18(13)
C33 Ru1 C30 63.03(16)
C34 Ru1 C30 37.32(18)
C32 Ru1 C30 61.50(16)
C3 Ru1 C31 113.89(17)
C2 Ru1 C31 126.63(17)
C33 Ru1 C31 61.5(2)
C34 Ru1 C31 62.13(18)
C32 Ru1 C31 35.59(19)
C30 Ru1 C31 36.89(16)
C3 Ru1 B5 83.67(15)
C2 Ru1 B5 42.66(13)
C33 Ru1 B5 114.6(2)
C34 Ru1 B5 103.42(16)
C32 Ru1 B5 149.4(2)
C30 Ru1 B5 125.54(15)
C31 Ru1 B5 162.43(17)
C3 Ru1 B6 41.15(17)
C2 Ru1 B6 84.65(14)
C33 Ru1 B6 102.14(16)
C34 Ru1 B6 123.83(18)
C32 Ru1 B6 114.67(18)
C30 Ru1 B6 161.15(17)
C31 Ru1 B6 148.05(18)
B5 Ru1 B6 47.53(15)
C3 Ru1 C4 79.34(13)
C2 Ru1 C4 38.66(12)
C33 Ru1 C4 173.26(18)
C34 Ru1 C4 134.08(16)
C32 Ru1 C4 144.8(2)
C30 Ru1 C4 111.50(13)
C31 Ru1 C4 116.95(17)
B5 Ru1 C4 64.71(13)
B6 Ru1 C4 82.31(13)
C3 Ru1 B7 41.00(15)
C2 Ru1 B7 80.12(14)
C33 Ru1 B7 142.8(2)
C34 Ru1 B7 168.60(17)
C32 Ru1 B7 112.2(2)
C30 Ru1 B7 131.37(17)
C31 Ru1 B7 107.79(18)
B5 Ru1 B7 85.42(15)
B6 Ru1 B7 67.47(16)
C4 Ru1 B7 43.58(14)
C12 C2 C4 123.2(3)
C12 C2 B5 126.9(3)
C4 C2 B5 107.3(3)
C12 C2 B8 117.4(3)
C4 C2 B8 67.2(2)
B5 C2 B8 66.4(2)
C12 C2 Ru1 123.5(2)
C4 C2 Ru1 81.45(19)
B5 C2 Ru1 76.11(18)
B8 C2 Ru1 119.1(2)
B6 C3 B7 112.4(3)
B6 C3 B9 68.6(3)
B7 C3 B9 69.1(3)
B6 C3 Ru1 78.5(2)
B7 C3 Ru1 80.5(2)
B9 C3 Ru1 120.4(3)
C2 C4 B10 115.7(3)
C2 C4 B7 123.7(3)
B10 C4 B7 62.3(2)
C2 C4 B8 61.5(2)
B10 C4 B8 60.2(2)
B7 C4 B8 112.9(3)
C2 C4 Ru1 59.90(16)
B10 C4 Ru1 110.1(2)
B7 C4 Ru1 68.64(19)
B8 C4 Ru1 102.3(2)
C2 B5 B8 59.0(2)
C2 B5 B11 108.3(3)
B8 B5 B11 57.1(2)
C2 B5 B6 117.7(3)
B8 B5 B6 106.2(3)
B11 B5 B6 58.1(2)
C2 B5 Ru1 61.23(16)
B8 B5 Ru1 104.1(2)
B11 B5 Ru1 107.9(2)
B6 B5 Ru1 67.10(18)
C3 B6 B11 108.9(3)
C3 B6 B9 57.1(3)
B11 B6 B9 59.1(3)
C3 B6 B5 116.2(3)
B11 B6 B5 59.2(2)
B9 B6 B5 107.0(3)
C3 B6 Ru1 60.31(18)
B11 B6 Ru1 107.4(2)
B9 B6 Ru1 101.2(2)
B5 B6 Ru1 65.37(17)
C3 B7 C4 115.7(3)
C3 B7 B10 106.8(3)
C4 B7 B10 56.6(2)
C3 B7 B9 56.2(3)
C4 B7 B9 103.8(3)
B10 B7 B9 57.8(3)
C3 B7 Ru1 58.55(18)
C4 B7 Ru1 67.78(17)
B10 B7 Ru1 105.9(2)
B9 B7 Ru1 98.3(3)
C2 B8 B11 108.3(3)
C2 B8 B10 104.1(3)
B11 B8 B10 63.6(3)
C2 B8 C4 51.33(19)
B11 B8 C4 102.0(3)
B10 B8 C4 57.5(2)
C2 B8 B5 54.6(2)
B11 B8 B5 61.5(2)
B10 B8 B5 104.5(3)
C4 B8 B5 88.8(3)
C3 B9 B10 107.6(3)
C3 B9 B11 107.4(3)
B10 B9 B11 62.6(3)
C3 B9 B6 54.3(3)
B10 B9 B6 104.8(3)
B11 B9 B6 60.2(3)
C3 B9 B7 54.7(2)
B10 B9 B7 60.2(3)
B11 B9 B7 105.0(3)
B6 B9 B7 93.0(3)
C4 B10 B8 62.3(2)
C4 B10 B9 110.8(3)
B8 B10 B9 112.6(3)
C4 B10 B7 61.1(2)
B8 B10 B7 113.7(3)
B9 B10 B7 62.0(3)
C4 B10 B11 101.3(3)
B8 B10 B11 57.9(2)
B9 B10 B11 59.3(3)
B7 B10 B11 103.9(3)
B8 B11 B9 112.1(3)
B8 B11 B6 113.5(3)
B9 B11 B6 60.8(3)
B8 B11 B5 61.4(2)
B9 B11 B5 111.0(3)
B6 B11 B5 62.7(2)
B8 B11 B10 58.5(2)
B9 B11 B10 58.1(3)
B6 B11 B10 102.0(3)
B5 B11 B10 101.0(3)
C17 C12 C13 117.6(3)
C17 C12 C2 120.1(3)
C13 C12 C2 122.4(3)
C14 C13 C12 121.1(3)
C13 C14 C15 120.7(3)
C16 C15 C14 118.3(3)
C16 C15 C18 120.4(3)
C14 C15 C18 121.2(3)
C17 C16 C15 120.6(3)
C16 C17 C12 121.6(3)
N22 C18 C19 107.4(3)
N22 C18 C15 121.4(3)
C19 C18 C15 131.1(3)
N20 C19 C18 105.4(3)
N20 C23 C24 112.8(3)
C29 C24 C25 119.2(3)
C29 C24 C23 121.2(3)
C25 C24 C23 119.6(3)
C26 C25 C24 120.8(4)
C25 C26 C27 119.3(4)
C28 C27 C26 120.5(4)
C27 C28 C29 120.0(4)
C24 C29 C28 120.2(4)
C34 C30 C31 108.1(4)
C34 C30 Ru1 70.0(2)
C31 C30 Ru1 72.4(2)
C32 C31 C30 109.7(5)
C32 C31 Ru1 71.2(3)
C30 C31 Ru1 70.7(2)
C31 C32 C33 108.8(4)
C31 C32 Ru1 73.2(3)
C33 C32 Ru1 69.2(3)
C32 C33 C34 107.3(4)
C32 C33 Ru1 73.3(3)
C34 C33 Ru1 71.2(2)
C30 C34 C33 106.1(4)
C30 C34 Ru1 72.7(2)
C33 C34 Ru1 69.6(2)
N21 N20 C19 110.6(3)
N21 N20 C23 120.0(3)
C19 N20 C23 129.3(3)
N22 N21 N20 107.1(3)
N21 N22 C18 109.5(3)

loop_
_geom_bond_atom_site_label_1
_geom_bond_atom_site_label_2
_geom_bond_distance
Ru1 C3 2.076(3)
Ru1 C2 2.086(3)
Ru1 C33 2.138(4)
Ru1 C34 2.159(4)
Ru1 C32 2.191(5)
Ru1 C30 2.193(3)
Ru1 C31 2.215(4)
Ru1 B5 2.311(4)
Ru1 B6 2.342(4)
Ru1 C4 2.385(3)
Ru1 B7 2.399(4)
C2 C12 1.469(4)
C2 C4 1.506(4)
C2 B5 1.613(5)
C2 B8 1.695(5)
C3 B6 1.572(6)
C3 B7 1.596(6)
C3 B9 1.626(6)
C4 B10 1.695(5)
C4 B7 1.776(6)
C4 B8 1.779(6)
B5 B8 1.812(6)
B5 B11 1.813(6)
B5 B6 1.875(6)
B6 B11 1.792(6)
B6 B9 1.803(7)
B7 B10 1.797(7)
B7 B9 1.828(7)
B8 B11 1.733(6)
B8 B10 1.744(7)
B9 B10 1.751(6)
B9 B11 1.772(7)
B10 B11 1.831(7)
C12 C17 1.389(4)
C12 C13 1.394(4)
C13 C14 1.387(4)
C14 C15 1.394(4)
C15 C16 1.388(4)
C15 C18 1.468(4)
C16 C17 1.386(4)
C18 N22 1.360(4)
C18 C19 1.372(5)
C19 N20 1.345(4)
C23 N20 1.465(4)
C23 C24 1.511(5)
C24 C29 1.376(5)
C24 C25 1.384(5)
C25 C26 1.378(5)
C26 C27 1.379(6)
C27 C28 1.368(6)
C28 C29 1.387(6)
C30 C34 1.393(7)
C30 C31 1.395(6)
C31 C32 1.347(7)
C32 C33 1.392(8)
C33 C34 1.441(8)
N20 N21 1.344(4)
N21 N22 1.312(4)

loop_
_platon_squeeze_void_nr
_platon_squeeze_void_average_x
_platon_squeeze_void_average_y
_platon_squeeze_void_average_z
_platon_squeeze_void_volume
_platon_squeeze_void_count_electrons
_platon_squeeze_void_content
1 0.000 0.000 0.000 9 1 ' '
2 0.500 -0.117 0.250 125 26 ' '
3 0.000 0.000 0.500 9 1 ' '
4 0.500 0.117 0.750 125 26 ' '
5 1.000 0.383 0.250 125 26 ' '
6 0.000 0.617 0.750 125 26 ' '
7 0.500 0.500 0.000 9 1 ' '
8 0.500 0.500 0.500 9 1 ' '
